data_4062066
loop_
_publ_author_name
'Woodman, Timothy J.'
'Schormann, Mark'
'Bochmann, Manfred'

_publ_section_title
;
Synthesis, Characterisation and Reactivity of {Ansa-bis(allyl)}lanthanide 
Complexes, a new Class of Single-Component Methylmethacrylate 
Polymerization Catalysts
;
_journal_issue 14
_journal_name_full Organometallics
_journal_page_first 2938
_journal_page_last 2943
_journal_paper_doi 10.1021/om0301334
_journal_volume 22
_journal_year 2003
_chemical_formula_moiety 'C16 H40 Li O4; C28 H60 Si6 Sm'
_chemical_formula_sum 'C44 H100 Li O4 Si6 Sm'
_chemical_formula_weight 1019.06
_space_group_IT_number 13
_symmetry_cell_setting monoclinic
_symmetry_space_group_name_Hall '-P 2yac'
_symmetry_space_group_name_H-M 'P 1 2/n 1'
_cell_angle_alpha 90.00
_cell_angle_beta 95.79(3)
_cell_angle_gamma 90.00
_cell_formula_units_Z 2
_cell_length_a 12.511(3)
_cell_length_b 12.243(2)
_cell_length_c 19.609(4)
_cell_measurement_temperature 140(1)
_cell_volume 2988.2(10)
_diffrn_ambient_temperature 140(1)
_exptl_crystal_density_diffrn 1.133
_cod_original_sg_symbol_H-M 'P 2/n'
_cod_database_code 4062066

loop_
_symmetry_equiv_pos_as_xyz
'x, y, z'
'x+1/2, -y, z+1/2'
'-x, -y, -z'
'-x-1/2, y, -z-1/2'

loop_
_atom_site_label
_atom_site_type_symbol
_atom_site_fract_x
_atom_site_fract_y
_atom_site_fract_z
_atom_site_U_iso_or_equiv
_atom_site_adp_type
_atom_site_occupancy
_atom_site_calc_flag
_atom_site_refinement_flags
_atom_site_disorder_assembly
_atom_site_disorder_group
Sm Sm 0.7500 0.10659(3) 0.2500 0.02371(11) Uani 1 d S . .
C11A C 0.8578(4) -0.1161(5) 0.0118(2) 0.0659(18) Uani 1 d . . .
H11A H 0.8212 -0.1556 -0.0259 0.099 Uiso 1 calc R . .
H11B H 0.9189 -0.1573 0.0308 0.099 Uiso 1 calc R . .
H11C H 0.8812 -0.0468 -0.0041 0.099 Uiso 1 calc R . .
C11B C 0.7179(4) -0.2290(4) 0.1073(3) 0.0606(17) Uani 1 d . . .
H11D H 0.6825 -0.2672 0.0687 0.091 Uiso 1 calc R . .
H11E H 0.6688 -0.2194 0.1414 0.091 Uiso 1 calc R . .
H11F H 0.7788 -0.2706 0.1264 0.091 Uiso 1 calc R . .
C11C C 0.6431(4) -0.0232(5) 0.0370(2) 0.0498(15) Uani 1 d . . .
H11G H 0.6117 -0.0671 -0.0003 0.075 Uiso 1 calc R . .
H11H H 0.6638 0.0463 0.0198 0.075 Uiso 1 calc R . .
H11I H 0.5917 -0.0124 0.0695 0.075 Uiso 1 calc R . .
Si1 Si 0.76360(10) -0.09357(14) 0.07946(6) 0.0390(4) Uani 1 d . . .
H11* H 0.864(3) 0.043(3) 0.1426(18) 0.021(12) Uiso 1 d . . .
C11 C 0.8326(3) -0.0188(4) 0.1528(2) 0.0295(11) Uani 1 d . . .
H12* H 0.836(4) -0.132(4) 0.222(2) 0.060(18) Uiso 1 d . . .
C12 C 0.8683(4) -0.0674(4) 0.2155(2) 0.0285(12) Uani 1 d . . .
H13* H 0.942(3) -0.060(3) 0.3111(17) 0.009(10) Uiso 1 d . . .
C13 C 0.9286(3) -0.0170(4) 0.2709(2) 0.0276(11) Uani 1 d . . .
Si4 Si 1.01541(8) 0.10360(13) 0.26484(5) 0.0287(3) Uani 1 d . . .
C14A C 1.1038(3) 0.1084(4) 0.3481(2) 0.0389(12) Uani 1 d . . .
H14A H 1.1512 0.1701 0.3480 0.058 Uiso 1 calc R . .
H14B H 1.1454 0.0425 0.3534 0.058 Uiso 1 calc R . .
H14C H 1.0601 0.1151 0.3854 0.058 Uiso 1 calc R . .
C14B C 1.1025(3) 0.0923(4) 0.1924(2) 0.0421(13) Uani 1 d . . .
H14D H 1.1457 0.1568 0.1909 0.063 Uiso 1 calc R . .
H14E H 1.0579 0.0846 0.1498 0.063 Uiso 1 calc R . .
H14F H 1.1483 0.0295 0.1994 0.063 Uiso 1 calc R . .
H15* H 0.938(2) 0.268(3) 0.2130(16) 0.000(9) Uiso 1 d . . .
C15 C 0.9339(4) 0.2287(4) 0.2496(2) 0.0300(12) Uani 1 d . . .
H16* H 0.852(3) 0.343(4) 0.286(2) 0.029(13) Uiso 1 d . . .
C16 C 0.8760(4) 0.2790(4) 0.2979(2) 0.0303(12) Uani 1 d . . .
C17 C 0.8381(4) 0.2296(5) 0.3555(2) 0.0302(12) Uani 1 d . . .
H17* H 0.864(3) 0.171(4) 0.367(2) 0.035(15) Uiso 1 d . . .
Si7 Si 0.77680(10) 0.30461(13) 0.42269(6) 0.0380(4) Uani 1 d . . .
C17A C 0.6541(3) 0.2389(4) 0.4521(2) 0.0457(14) Uani 1 d . . .
H17A H 0.6265 0.2838 0.4864 0.069 Uiso 1 calc R . .
H17B H 0.6725 0.1683 0.4710 0.069 Uiso 1 calc R . .
H17C H 0.6004 0.2310 0.4138 0.069 Uiso 1 calc R . .
C17B C 0.8760(4) 0.3188(5) 0.5016(2) 0.0580(16) Uani 1 d . . .
H17D H 0.8435 0.3590 0.5361 0.087 Uiso 1 calc R . .
H17E H 0.9386 0.3571 0.4899 0.087 Uiso 1 calc R . .
H17F H 0.8964 0.2476 0.5188 0.087 Uiso 1 calc R . .
C17C C 0.7382(4) 0.4444(4) 0.3903(3) 0.0605(17) Uani 1 d . . .
H17G H 0.7058 0.4841 0.4251 0.091 Uiso 1 calc R . .
H17H H 0.6879 0.4384 0.3501 0.091 Uiso 1 calc R . .
H17I H 0.8012 0.4825 0.3790 0.091 Uiso 1 calc R . .
Li Li 0.2500 0.5949(11) 0.2500 0.045(3) Uani 1 d S . .
O3 O 0.1208(3) 0.6853(3) 0.23500(17) 0.0526(10) Uani 1 d . . .
C31 C 0.0937(5) 0.7666(5) 0.1822(3) 0.0694(19) Uani 1 d . . .
H31A H 0.0635 0.8306 0.2022 0.083 Uiso 1 calc R . .
H31B H 0.0404 0.7372 0.1477 0.083 Uiso 1 calc R . .
C32 C 0.1940(4) 0.7980(5) 0.1495(3) 0.0671(18) Uani 1 d . . .
H32A H 0.1761 0.8517 0.1145 0.101 Uiso 1 calc R . .
H32B H 0.2233 0.7345 0.1295 0.101 Uiso 1 calc R . .
H32C H 0.2461 0.8278 0.1838 0.101 Uiso 1 calc R . .
C33 C 0.0393(4) 0.6756(5) 0.2829(3) 0.0595(16) Uani 1 d . . .
H33A H 0.0143 0.7479 0.2939 0.071 Uiso 1 calc R . .
H33B H 0.0708 0.6420 0.3250 0.071 Uiso 1 calc R . .
C34 C -0.0551(4) 0.6078(6) 0.2529(3) 0.0800(19) Uani 1 d . . .
H34A H -0.1069 0.6022 0.2856 0.120 Uiso 1 calc R . .
H34B H -0.0306 0.5361 0.2422 0.120 Uiso 1 calc R . .
H34C H -0.0876 0.6420 0.2119 0.120 Uiso 1 calc R . .
O5 O 0.2467(3) 0.4976(3) 0.17005(18) 0.0576(11) Uani 1 d . . .
C51 C 0.1631(6) 0.4950(7) 0.1140(4) 0.118(3) Uani 1 d . . .
H51A H 0.1154 0.5561 0.1197 0.141 Uiso 1 calc R . .
H51B H 0.1962 0.5077 0.0721 0.141 Uiso 1 calc R . .
C52 C 0.1038(7) 0.4069(8) 0.1051(5) 0.163(4) Uani 1 d . . .
H52A H 0.0522 0.4165 0.0659 0.245 Uiso 1 calc R . .
H52B H 0.0670 0.3945 0.1450 0.245 Uiso 1 calc R . .
H52C H 0.1488 0.3454 0.0978 0.245 Uiso 1 calc R . .
C53 C 0.3237(4) 0.4111(5) 0.1707(3) 0.0612(16) Uani 1 d . . .
H53A H 0.2868 0.3425 0.1761 0.073 Uiso 1 calc R . .
H53B H 0.3754 0.4204 0.2106 0.073 Uiso 1 calc R . .
C54 C 0.3828(5) 0.4030(6) 0.1097(3) 0.091(2) Uani 1 d . . .
H54A H 0.4315 0.3423 0.1148 0.137 Uiso 1 calc R . .
H54B H 0.4226 0.4691 0.1048 0.137 Uiso 1 calc R . .
H54C H 0.3329 0.3923 0.0698 0.137 Uiso 1 calc R . .

loop_
_atom_site_aniso_label
_atom_site_aniso_U_11
_atom_site_aniso_U_22
_atom_site_aniso_U_33
_atom_site_aniso_U_23
_atom_site_aniso_U_13
_atom_site_aniso_U_12
Sm 0.02211(16) 0.0254(2) 0.02366(18) 0.000 0.00230(12) 0.000
C11A 0.060(3) 0.086(5) 0.052(3) -0.031(4) 0.008(3) 0.010(4)
C11B 0.068(4) 0.048(4) 0.063(4) -0.013(3) -0.009(3) -0.003(3)
C11C 0.047(3) 0.062(4) 0.037(3) -0.012(3) -0.009(2) 0.009(3)
Si1 0.0407(7) 0.0423(11) 0.0331(7) -0.0118(7) -0.0015(6) 0.0048(8)
C11 0.025(2) 0.029(3) 0.035(3) 0.004(2) 0.005(2) -0.001(2)
C12 0.024(2) 0.029(3) 0.034(3) -0.003(2) 0.007(2) 0.006(2)
C13 0.029(2) 0.032(3) 0.022(2) 0.006(2) 0.002(2) 0.010(2)
Si4 0.0227(6) 0.0373(9) 0.0264(6) -0.0012(7) 0.0032(5) -0.0013(7)
C14A 0.032(2) 0.045(3) 0.039(3) -0.004(3) 0.000(2) 0.000(3)
C14B 0.029(2) 0.054(4) 0.044(3) -0.002(3) 0.011(2) 0.000(3)
C15 0.037(3) 0.032(4) 0.022(2) 0.006(2) 0.005(2) -0.005(2)
C16 0.032(3) 0.022(3) 0.036(3) 0.000(2) 0.001(2) -0.004(2)
C17 0.033(3) 0.028(4) 0.031(3) -0.001(2) 0.008(2) 0.000(2)
Si7 0.0449(8) 0.0364(11) 0.0340(8) -0.0100(7) 0.0097(6) -0.0042(7)
C17A 0.046(3) 0.058(4) 0.035(3) -0.005(3) 0.011(2) 0.000(3)
C17B 0.060(3) 0.070(5) 0.044(3) -0.028(3) 0.006(3) -0.016(3)
C17C 0.078(4) 0.045(4) 0.063(4) -0.009(3) 0.028(3) 0.010(3)
Li 0.043(6) 0.035(8) 0.056(7) 0.000 0.003(5) 0.000
O3 0.050(2) 0.051(3) 0.057(2) 0.003(2) 0.0090(18) 0.014(2)
C31 0.074(4) 0.069(5) 0.066(4) 0.015(4) 0.012(3) 0.037(4)
C32 0.091(4) 0.060(5) 0.054(4) 0.008(3) 0.025(3) 0.032(4)
C33 0.051(3) 0.054(4) 0.077(4) -0.006(4) 0.022(3) 0.003(3)
C34 0.058(4) 0.056(5) 0.126(5) -0.001(5) 0.011(4) -0.008(4)
O5 0.055(2) 0.050(3) 0.066(2) -0.013(2) -0.007(2) 0.011(2)
C51 0.081(5) 0.105(8) 0.163(8) -0.062(7) -0.012(5) 0.019(5)
C52 0.114(7) 0.108(9) 0.260(13) -0.025(9) -0.018(7) -0.049(7)
C53 0.060(3) 0.042(4) 0.083(4) -0.004(3) 0.013(3) 0.012(3)
C54 0.109(5) 0.069(5) 0.103(5) 0.023(5) 0.046(4) 0.039(5)

loop_
_geom_bond_atom_site_label_1
_geom_bond_atom_site_label_2
_geom_bond_distance
_geom_bond_site_symmetry_2
_geom_bond_publ_flag
Sm C13 2.695(4) 4_756 ?
Sm C13 2.695(4) . ?
Sm C17 2.702(5) 4_756 ?
Sm C17 2.702(5) . ?
Sm C12 2.718(4) . ?
Sm C12 2.718(4) 4_756 ?
Sm C11 2.730(4) . ?
Sm C11 2.730(4) 4_756 ?
Sm C16 2.743(5) 4_756 ?
Sm C16 2.743(5) . ?
Sm C15 2.744(5) . ?
Sm C15 2.744(4) 4_756 ?
C11A Si1 1.882(5) . ?
C11A H11A 0.9600 . ?
C11A H11B 0.9600 . ?
C11A H11C 0.9600 . ?
C11B Si1 1.854(5) . ?
C11B H11D 0.9600 . ?
C11B H11E 0.9600 . ?
C11B H11F 0.9600 . ?
C11C Si1 1.859(5) . ?
C11C H11G 0.9600 . ?
C11C H11H 0.9600 . ?
C11C H11I 0.9600 . ?
Si1 C11 1.845(5) . ?
C11 C12 1.398(6) . ?
C11 H11* 0.89(4) . ?
C12 C13 1.400(6) . ?
C12 H12* 0.91(5) . ?
C13 Si4 1.845(5) . ?
C13 H13* 0.95(3) . ?
Si4 C15 1.847(5) . ?
Si4 C14A 1.878(4) . ?
Si4 C14B 1.881(4) . ?
C14A H14A 0.9600 . ?
C14A H14B 0.9600 . ?
C14A H14C 0.9600 . ?
C14B H14D 0.9600 . ?
C14B H14E 0.9600 . ?
C14B H14F 0.9600 . ?
C15 C16 1.393(6) . ?
C15 H15* 0.87(3) . ?
C16 C17 1.405(6) . ?
C16 H16* 0.87(4) . ?
C17 Si7 1.836(5) . ?
C17 H17* 0.81(4) . ?
Si7 C17C 1.872(6) . ?
Si7 C17A 1.875(4) . ?
Si7 C17B 1.891(5) . ?
C17A H17A 0.9600 . ?
C17A H17B 0.9600 . ?
C17A H17C 0.9600 . ?
C17B H17D 0.9600 . ?
C17B H17E 0.9600 . ?
C17B H17F 0.9600 . ?
C17C H17G 0.9600 . ?
C17C H17H 0.9600 . ?
C17C H17I 0.9600 . ?
Li O3 1.957(8) 4_656 ?
Li O3 1.957(8) . ?
Li O5 1.966(9) . ?
Li O5 1.966(9) 4_656 ?
O3 C31 1.451(6) . ?
O3 C33 1.459(5) . ?
C31 C32 1.516(7) . ?
C31 H31A 0.9700 . ?
C31 H31B 0.9700 . ?
C32 H32A 0.9600 . ?
C32 H32B 0.9600 . ?
C32 H32C 0.9600 . ?
C33 C34 1.512(7) . ?
C33 H33A 0.9700 . ?
C33 H33B 0.9700 . ?
C34 H34A 0.9600 . ?
C34 H34B 0.9600 . ?
C34 H34C 0.9600 . ?
O5 C53 1.430(6) . ?
O5 C51 1.439(8) . ?
C51 C52 1.310(9) . ?
C51 H51A 0.9700 . ?
C51 H51B 0.9700 . ?
C52 H52A 0.9600 . ?
C52 H52B 0.9600 . ?
C52 H52C 0.9600 . ?
C53 C54 1.471(7) . ?
C53 H53A 0.9700 . ?
C53 H53B 0.9700 . ?
C54 H54A 0.9600 . ?
C54 H54B 0.9600 . ?
C54 H54C 0.9600 . ?
